data_1543720
loop_
_publ_author_name
'Yamada, Shigeyuki'
'Rokusha, Yuki'
'Kawano, Ryo'
'Fujisawa, Kaori'
'Tsutsumi, Osamu'

_publ_section_title
;
 Mesogenic gold complexes showing aggregation-induced enhancement of
 phosphorescence in both crystalline and liquid-crystalline phases.
;
_journal_name_full 'Faraday discussions'
_journal_page_first 269
_journal_page_last 283
_journal_paper_doi 10.1039/c6fd00157b
_journal_volume 196
_journal_year 2017
_chemical_formula_sum 'C21 H25 Au Cl N O'
_chemical_formula_weight 539.84
_chemical_name_systematic '(4-Isocyano-4'-octyloxy-1,1'-biphenyl)gold(I) chloride'
_space_group_crystal_system monoclinic
_space_group_IT_number 14
_space_group_name_Hall '-P 2ybc'
_space_group_name_H-M_alt 'P 1 21/c 1'
_symmetry_space_group_name_Hall '-P 2ybc'
_symmetry_space_group_name_H-M 'P 1 21/c 1'
_atom_sites_solution_hydrogens geom
_audit_update_record
;
2016-06-01 deposited with the CCDC.
2016-07-20 downloaded from the CCDC.
;
_cell_angle_alpha 90
_cell_angle_beta 91.738(9)
_cell_angle_gamma 90
_cell_formula_units_Z 4
_cell_length_a 42.33(2)
_cell_length_b 7.082(3)
_cell_length_c 6.912(3)
_cell_measurement_reflns_used 2984
_cell_measurement_temperature 296.(2)
_cell_measurement_theta_max 28.3136
_cell_measurement_theta_min 2.4071
_cell_volume 2071.1(16)
_computing_cell_refinement 'SAINT V8.34A (Bruker AXS Inc., 2013)'
_computing_data_collection 'Bruker Instrument Service v4.2.7'
_computing_data_reduction 'SAINT V8.34A (Bruker AXS Inc., 2013)'
_computing_molecular_graphics 'Bruker SHELXTL'
_computing_publication_material 'Bruker SHELXTL'
_computing_structure_refinement 'SHELXL-2014/6 (Sheldrick, 2014)'
_computing_structure_solution 'SHELXS-97 (Sheldrick 2008)'
_diffrn_ambient_temperature 296.(2)
_diffrn_detector_area_resol_mean 10.4167
_diffrn_measured_fraction_theta_full 0.969
_diffrn_measured_fraction_theta_max 0.969
_diffrn_measurement_device_type 'Bruker D8 goniometer'
_diffrn_measurement_method 'omega scans'
_diffrn_radiation_monochromator graphite
_diffrn_radiation_type MoK\a
_diffrn_radiation_wavelength 0.71073
_diffrn_reflns_av_R_equivalents 0.0689
_diffrn_reflns_av_unetI/netI 0.0981
_diffrn_reflns_limit_h_max 55
_diffrn_reflns_limit_h_min -55
_diffrn_reflns_limit_k_max 9
_diffrn_reflns_limit_k_min -9
_diffrn_reflns_limit_l_max 6
_diffrn_reflns_limit_l_min -9
_diffrn_reflns_number 10859
_diffrn_reflns_theta_full 27.88
_diffrn_reflns_theta_max 27.88
_diffrn_reflns_theta_min 2.41
_exptl_absorpt_coefficient_mu 7.241
_exptl_absorpt_correction_T_max 0.81
_exptl_absorpt_correction_T_min 0.42
_exptl_absorpt_correction_type multi-scan
_exptl_absorpt_process_details 'SADABS V2014/4 (Bruker AXS Inc.)'
_exptl_crystal_colour colourless
_exptl_crystal_density_diffrn 1.731
_exptl_crystal_density_method 'not measured'
_exptl_crystal_description plate
_exptl_crystal_F_000 1048
_exptl_crystal_preparation Luminescent
_exptl_crystal_recrystallization_method 'Re-crystallisation from solvent'
_exptl_crystal_size_max 0.280
_exptl_crystal_size_mid 0.180
_exptl_crystal_size_min 0.030
_refine_diff_density_max 3.242
_refine_diff_density_min -3.270
_refine_ls_extinction_method none
_refine_ls_goodness_of_fit_ref 1.143
_refine_ls_hydrogen_treatment constr
_refine_ls_matrix_type full
_refine_ls_number_parameters 227
_refine_ls_number_reflns 4775
_refine_ls_number_restraints 171
_refine_ls_restrained_S_all 1.123
_refine_ls_R_factor_all 0.1102
_refine_ls_R_factor_gt 0.0727
_refine_ls_shift/su_max 0.003
_refine_ls_shift/su_mean 0.000
_refine_ls_structure_factor_coef Fsqd
_refine_ls_weighting_details 'w=1/[\s^2^(Fo^2^)+(0.1000P)^2^] where P=(Fo^2^+2Fc^2^)/3'
_refine_ls_weighting_scheme calc
_refine_ls_wR_factor_gt 0.1992
_refine_ls_wR_factor_ref 0.2207
_reflns_number_gt 2989
_reflns_number_total 4775
_reflns_threshold_expression 'I > 2\s(I)'
_cod_data_source_file c6fd00157b2.cif
_cod_data_source_block I
_cod_depositor_comments 'Adding full bibliography for 1543715--1543720.cif.'
_cod_original_cell_volume 2071.1(17)
_cod_database_code 1543720
_solvent_exptl_crystal_recrystallization_method hexane/dichloromethane

loop_
_space_group_symop_operation_xyz
'x, y, z'
'-x, y+1/2, -z+1/2'
'-x, -y, -z'
'x, -y-1/2, z-1/2'

loop_
_atom_site_type_symbol
_atom_site_label
_atom_site_fract_x
_atom_site_fract_y
_atom_site_fract_z
_atom_site_U_iso_or_equiv
_atom_site_adp_type
_atom_site_calc_flag
_atom_site_refinement_flags_adp
_atom_site_refinement_flags_posn
_atom_site_occupancy
Au Au1 0.50301(2) 0.50916(6) 0.75998(5) 0.0440(2) Uani d U . 1
Cl Cl1 0.55642(8) 0.5067(4) 0.8063(5) 0.0524(7) Uani d . . 1
O O1 0.2075(2) 0.5262(10) 0.2228(12) 0.061(2) Uani d U . 1
N N1 0.4313(3) 0.5132(12) 0.6833(14) 0.050(3) Uani d U . 1
C C8 0.3018(3) 0.4942(12) 0.4386(14) 0.038(2) Uani d U . 1
C C2 0.3988(3) 0.5053(12) 0.6319(13) 0.034(2) Uani d U . 1
C C1 0.4574(3) 0.5174(14) 0.7180(16) 0.044(3) Uani d U . 1
C C7 0.3871(2) 0.3565(13) 0.5205(12) 0.038(2) Uani d U . 1
H H7 0.4005 0.2603 0.4827 0.046 Uiso calc U R 1
C C5 0.3349(3) 0.4927(13) 0.5119(14) 0.040(2) Uani d U . 1
C C11 0.2380(3) 0.5040(14) 0.2883(17) 0.050(3) Uani d U . 1
C C12 0.2618(3) 0.4156(16) 0.1862(14) 0.049(3) Uani d U . 1
H H12 0.2571 0.3597 0.067 0.059 Uiso calc U R 1
C C3 0.3782(3) 0.6477(14) 0.6884(13) 0.042(3) Uani d U . 1
H H3 0.3856 0.7449 0.7681 0.05 Uiso calc U R 1
C C6 0.3557(3) 0.3514(14) 0.4661(12) 0.041(3) Uani d U . 1
H H6 0.3481 0.2483 0.3955 0.05 Uiso calc U R 1
C C4 0.3474(3) 0.6448(15) 0.6272(13) 0.045(3) Uani d U . 1
H H4 0.3342 0.7436 0.6609 0.055 Uiso calc U R 1
C C13 0.2926(3) 0.4112(15) 0.2634(13) 0.044(3) Uani d U . 1
H H13 0.308 0.3492 0.1937 0.053 Uiso calc U R 1
C C14 0.1992(3) 0.4633(15) 0.0321(17) 0.057(3) Uani d U D 1
H H14A 0.1994 0.3264 0.0279 0.068 Uiso calc U R 1
H H14B 0.2145 0.5099 -0.0581 0.068 Uiso calc U R 1
C C15 0.1667(4) 0.5344(15) -0.0257(19) 0.062(4) Uani d U D 1
H H15A 0.1672 0.6712 -0.0312 0.075 Uiso calc U R 1
H H15B 0.1521 0.499 0.0737 0.075 Uiso calc U R 1
C C9 0.2765(3) 0.5840(15) 0.5438(14) 0.046(3) Uani d U . 1
H H9 0.2811 0.6433 0.6613 0.055 Uiso calc U R 1
C C10 0.2456(3) 0.5817(15) 0.4696(14) 0.048(3) Uani d U . 1
H H10 0.2296 0.6331 0.5424 0.058 Uiso calc U R 1
C C16 0.1543(4) 0.4601(17) -0.2181(18) 0.064(4) Uani d U D 1
H H16A 0.1534 0.3233 -0.2123 0.077 Uiso calc U R 1
H H16B 0.1689 0.4943 -0.3175 0.077 Uiso calc U R 1
C C17 0.1214(4) 0.5352(17) -0.276(2) 0.072(4) Uani d U D 1
H H17A 0.1069 0.5033 -0.175 0.086 Uiso calc U R 1
H H17B 0.1224 0.6718 -0.284 0.086 Uiso calc U R 1
C C19 0.0758(4) 0.5273(19) -0.527(2) 0.084(5) Uani d U D 1
H H19A 0.0616 0.499 -0.4225 0.101 Uiso calc U R 1
H H19B 0.0766 0.6636 -0.5389 0.101 Uiso calc U R 1
C C18 0.1083(4) 0.4598(18) -0.4653(19) 0.080(5) Uani d U D 1
H H18A 0.1079 0.3231 -0.4574 0.096 Uiso calc U R 1
H H18B 0.1228 0.4934 -0.5658 0.096 Uiso calc U R 1
C C20 0.0613(6) 0.451(3) -0.708(3) 0.125(8) Uani d U D 1
H H20A 0.0752 0.4814 -0.8126 0.15 Uiso calc U R 1
H H20B 0.0609 0.3144 -0.6969 0.15 Uiso calc U R 1
C C21 0.0296(6) 0.513(3) -0.765(4) 0.170(12) Uani d U D 1
H H21A 0.0181 0.5437 -0.652 0.256 Uiso calc U R 1
H H21B 0.0189 0.414 -0.8356 0.256 Uiso calc U R 1
H H21C 0.031 0.623 -0.8461 0.256 Uiso calc U R 1

loop_
_atom_site_aniso_label
_atom_site_aniso_U_11
_atom_site_aniso_U_22
_atom_site_aniso_U_33
_atom_site_aniso_U_12
_atom_site_aniso_U_13
_atom_site_aniso_U_23
Au1 0.0340(3) 0.0594(3) 0.0383(3) -0.0038(2) -0.00235(18) -0.0016(2)
Cl1 0.0371(16) 0.072(2) 0.0478(14) -0.0061(14) 0.0015(13) -0.0025(13)
O1 0.054(6) 0.081(6) 0.047(4) -0.004(4) -0.010(4) -0.006(4)
N1 0.049(7) 0.066(7) 0.035(4) -0.002(5) -0.001(4) -0.002(4)
C8 0.047(7) 0.035(5) 0.032(4) 0.006(5) 0.005(4) 0.000(4)
C2 0.033(5) 0.042(5) 0.025(4) -0.005(5) 0.004(4) 0.002(4)
C1 0.041(7) 0.056(7) 0.036(5) -0.004(6) 0.001(5) -0.006(5)
C7 0.045(7) 0.038(5) 0.030(4) 0.006(4) -0.012(4) -0.003(4)
C5 0.053(7) 0.041(5) 0.028(4) -0.005(5) 0.005(4) -0.003(4)
C11 0.053(8) 0.052(7) 0.045(6) -0.003(6) -0.013(5) 0.009(5)
C12 0.053(8) 0.061(7) 0.035(5) 0.007(6) -0.002(5) -0.014(5)
C3 0.050(7) 0.047(6) 0.028(4) 0.000(5) 0.002(5) -0.005(4)
C6 0.054(8) 0.048(6) 0.023(4) 0.004(5) 0.001(5) 0.000(4)
C4 0.057(8) 0.049(6) 0.031(5) 0.002(5) 0.004(5) -0.007(5)
C13 0.047(7) 0.058(7) 0.027(4) 0.003(5) 0.004(5) -0.012(5)
C14 0.054(9) 0.064(8) 0.051(6) 0.009(6) -0.016(6) -0.019(5)
C15 0.068(10) 0.062(8) 0.057(7) -0.002(6) -0.015(7) -0.011(6)
C9 0.054(8) 0.052(6) 0.032(5) 0.006(6) 0.008(5) -0.007(5)
C10 0.051(8) 0.058(7) 0.035(5) 0.012(6) 0.001(5) -0.009(5)
C16 0.070(11) 0.073(9) 0.049(7) 0.001(7) -0.015(6) -0.003(6)
C17 0.090(13) 0.069(9) 0.054(7) 0.001(7) -0.015(8) -0.006(6)
C19 0.076(13) 0.107(12) 0.068(9) 0.007(9) -0.017(8) -0.014(8)
C18 0.105(15) 0.086(10) 0.049(7) -0.010(9) -0.015(8) 0.007(7)
C20 0.13(2) 0.157(17) 0.082(12) 0.000(14) -0.054(12) -0.007(11)
C21 0.10(2) 0.24(3) 0.16(2) 0.003(16) -0.077(17) 0.049(16)

loop_
_atom_type_symbol
_atom_type_description
_atom_type_scat_dispersion_real
_atom_type_scat_dispersion_imag
_atom_type_scat_source
C C 0.0033 0.0016 'International Tables Vol C Tables 4.2.6.8 and 6.1.1.4'
H H 0.0000 0.0000 'International Tables Vol C Tables 4.2.6.8 and 6.1.1.4'
N N 0.0061 0.0033 'International Tables Vol C Tables 4.2.6.8 and 6.1.1.4'
O O 0.0106 0.0060 'International Tables Vol C Tables 4.2.6.8 and 6.1.1.4'
Cl Cl 0.1484 0.1585 'International Tables Vol C Tables 4.2.6.8 and 6.1.1.4'
Au Au -2.0133 8.8022 'International Tables Vol C Tables 4.2.6.8 and 6.1.1.4'

loop_
_geom_angle_atom_site_label_1
_geom_angle_atom_site_label_2
_geom_angle_atom_site_label_3
_geom_angle_site_symmetry_3
_geom_angle
C1 Au1 Cl1 . 178.6(3)
C1 Au1 Au1 3_667 92.5(3)
Cl1 Au1 Au1 3_667 88.01(9)
C11 O1 C14 . 118.3(10)
C1 N1 C2 . 177.6(11)
C13 C8 C9 . 115.5(11)
C13 C8 C5 . 122.1(9)
C9 C8 C5 . 122.4(9)
C7 C2 C3 . 119.1(10)
C7 C2 N1 . 120.0(9)
C3 C2 N1 . 120.8(9)
N1 C1 Au1 . 175.0(10)
C6 C7 C2 . 120.0(9)
C6 C7 H7 . 120.0
C2 C7 H7 . 120.0
C6 C5 C4 . 116.6(11)
C6 C5 C8 . 122.2(9)
C4 C5 C8 . 121.1(9)
O1 C11 C12 . 125.1(11)
O1 C11 C10 . 116.2(11)
C12 C11 C10 . 118.7(12)
C13 C12 C11 . 119.8(10)
C13 C12 H12 . 120.1
C11 C12 H12 . 120.1
C4 C3 C2 . 120.2(9)
C4 C3 H3 . 119.9
C2 C3 H3 . 119.9
C7 C6 C5 . 122.6(10)
C7 C6 H6 . 118.7
C5 C6 H6 . 118.7
C3 C4 C5 . 121.3(10)
C3 C4 H4 . 119.3
C5 C4 H4 . 119.3
C8 C13 C12 . 123.8(10)
C8 C13 H13 . 118.1
C12 C13 H13 . 118.1
O1 C14 C15 . 109.7(10)
O1 C14 H14A . 109.7
C15 C14 H14A . 109.7
O1 C14 H14B . 109.7
C15 C14 H14B . 109.7
H14A C14 H14B . 108.2
C14 C15 C16 . 114.0(11)
C14 C15 H15A . 108.7
C16 C15 H15A . 108.7
C14 C15 H15B . 108.7
C16 C15 H15B . 108.7
H15A C15 H15B . 107.6
C10 C9 C8 . 120.5(10)
C10 C9 H9 . 119.8
C8 C9 H9 . 119.8
C9 C10 C11 . 121.6(10)
C9 C10 H10 . 119.2
C11 C10 H10 . 119.2
C15 C16 C17 . 113.5(11)
C15 C16 H16A . 108.9
C17 C16 H16A . 108.9
C15 C16 H16B . 108.9
C17 C16 H16B . 108.9
H16A C16 H16B . 107.7
C18 C17 C16 . 114.3(12)
C18 C17 H17A . 108.7
C16 C17 H17A . 108.7
C18 C17 H17B . 108.7
C16 C17 H17B . 108.7
H17A C17 H17B . 107.6
C20 C19 C18 . 118.3(15)
C20 C19 H19A . 107.7
C18 C19 H19A . 107.7
C20 C19 H19B . 107.7
C18 C19 H19B . 107.7
H19A C19 H19B . 107.1
C17 C18 C19 . 116.2(13)
C17 C18 H18A . 108.2
C19 C18 H18A . 108.2
C17 C18 H18B . 108.2
C19 C18 H18B . 108.2
H18A C18 H18B . 107.4
C21 C20 C19 . 118.(2)
C21 C20 H20A . 107.7
C19 C20 H20A . 107.7
C21 C20 H20B . 107.7
C19 C20 H20B . 107.7
H20A C20 H20B . 107.1
C20 C21 H21A . 109.5
C20 C21 H21B . 109.5
H21A C21 H21B . 109.5
C20 C21 H21C . 109.5
H21A C21 H21C . 109.5
H21B C21 H21C . 109.5

loop_
_geom_bond_atom_site_label_1
_geom_bond_atom_site_label_2
_geom_bond_site_symmetry_2
_geom_bond_distance
Au1 C1 . 1.945(13)
Au1 Cl1 . 2.273(4)
Au1 Au1 3_667 3.3382(17)
O1 C11 . 1.366(15)
O1 C14 . 1.426(13)
N1 C1 . 1.123(16)
N1 C2 . 1.410(15)
C8 C13 . 1.390(13)
C8 C9 . 1.457(14)
C8 C5 . 1.479(16)
C2 C7 . 1.388(13)
C2 C3 . 1.396(13)
C7 C6 . 1.371(13)
C7 H7 . 0.93
C5 C6 . 1.374(14)
C5 C4 . 1.432(13)
C11 C12 . 1.395(16)
C11 C10 . 1.398(14)
C12 C13 . 1.394(14)
C12 H12 . 0.93
C3 C4 . 1.358(13)
C3 H3 . 0.93
C6 H6 . 0.93
C4 H4 . 0.93
C13 H13 . 0.93
C14 C15 . 1.507(17)
C14 H14A . 0.97
C14 H14B . 0.97
C15 C16 . 1.510(16)
C15 H15A . 0.97
C15 H15B . 0.97
C9 C10 . 1.390(14)
C9 H9 . 0.93
C10 H10 . 0.93
C16 C17 . 1.530(19)
C16 H16A . 0.97
C16 H16B . 0.97
C17 C18 . 1.503(18)
C17 H17A . 0.97
C17 H17B . 0.97
C19 C20 . 1.48(2)
C19 C18 . 1.51(2)
C19 H19A . 0.97
C19 H19B . 0.97
C18 H18A . 0.97
C18 H18B . 0.97
C20 C21 . 1.46(3)
C20 H20A . 0.97
C20 H20B . 0.97
C21 H21A . 0.96
C21 H21B . 0.96
C21 H21C . 0.96
